data_1555527
loop_
_publ_author_name
'Xu, Bing'
'Li, Guang'
'Li, Jing'
'Shi, Yian'

_publ_section_title
;
 Total Synthesis of the Proposed Structure of Marineosin A.
;
_journal_issue 9
_journal_name_full 'Organic letters'
_journal_page_first 2028
_journal_page_last 2031
_journal_paper_doi 10.1021/acs.orglett.6b00632
_journal_volume 18
_journal_year 2016
_chemical_absolute_configuration rmad
_chemical_formula_moiety 'C21 H33 N O5'
_chemical_formula_sum 'C21 H33 N O5'
_chemical_formula_weight 379.48
_space_group_crystal_system orthorhombic
_space_group_IT_number 18
_space_group_name_Hall 'P 2 2ab'
_space_group_name_H-M_alt 'P 21 21 2'
_atom_sites_solution_hydrogens mixed
_atom_sites_solution_primary direct
_audit_creation_date 2015-02-09
_audit_creation_method
;
Olex2 1.2
(compiled 2015.01.26 svn.r3150 for OlexSys, GUI svn.r4998)
;
_cell_angle_alpha 90
_cell_angle_beta 90
_cell_angle_gamma 90
_cell_formula_units_Z 4
_cell_length_a 11.4200(6)
_cell_length_b 19.1624(10)
_cell_length_c 9.3685(9)
_cell_measurement_reflns_used 6672
_cell_measurement_temperature 173.1500
_cell_measurement_theta_max 27.4795
_cell_measurement_theta_min 1.7832
_cell_volume 2050.2(2)
_computing_cell_refinement 'CrystalClear (Rigaku Inc., 2007)'
_computing_data_collection 'CrystalClear (Rigaku Inc., 2007)'
_computing_data_reduction 'CrystalClear (Rigaku Inc., 2007)'
_computing_molecular_graphics 'Olex2 (Dolomanov et al., 2009)'
_computing_publication_material 'Olex2 (Dolomanov et al., 2009)'
_computing_structure_refinement 'SHELXL (Sheldrick, 2014)'
_computing_structure_solution
;
'SHELXT (Sheldrick, 2014)'
;
_diffrn_ambient_temperature 173.1500
_diffrn_detector_area_resol_mean 28.5714
_diffrn_measured_fraction_theta_full 0.997
_diffrn_measured_fraction_theta_max 0.995
_diffrn_measurement_details
;
scan:
	Number of images: 360
	           Slice: -110.0000 - 70.0000
	     Image width: 0.5000
	        Exp time: 5.0000
	   Rotation axis: Omega
	           Omega: 0.0000
	             Chi: 45.0000
	             Phi: 0.0000
	             XTD: 45.0861
	          2theta: -19.4275
scan:
	Number of images: 360
	           Slice: -110.0000 - 70.0000
	     Image width: 0.5000
	        Exp time: 5.0000
	   Rotation axis: Omega
	           Omega: 0.0000
	             Chi: 45.0000
	             Phi: 180.0000
	             XTD: 45.0861
	          2theta: -19.4275
;
_diffrn_measurement_device
;
Saturn724+ (2x2 bin mode)
;
_diffrn_measurement_device_details
;
AFC10: Fixed Chi 2 circle
;
_diffrn_measurement_device_type 'Saturn724+ CCD'
_diffrn_measurement_method '\w scans at fixed \c = 45\%'
_diffrn_orient_matrix_type d*Trek
_diffrn_orient_matrix_UB_11 0.0025
_diffrn_orient_matrix_UB_12 0.0197
_diffrn_orient_matrix_UB_13 0.1049
_diffrn_orient_matrix_UB_21 0.0402
_diffrn_orient_matrix_UB_22 -0.0766
_diffrn_orient_matrix_UB_23 0.0135
_diffrn_orient_matrix_UB_31 0.0463
_diffrn_orient_matrix_UB_32 0.0234
_diffrn_orient_matrix_UB_33 -0.0055
_diffrn_radiation_detector CCD
_diffrn_radiation_monochromator 'Graphite Monochromator'
_diffrn_radiation_type MoK\a
_diffrn_radiation_wavelength 0.71073
_diffrn_reflns_av_R_equivalents 0.0288
_diffrn_reflns_av_unetI/netI 0.0230
_diffrn_reflns_Laue_measured_fraction_full 0.997
_diffrn_reflns_Laue_measured_fraction_max 0.995
_diffrn_reflns_limit_h_max 14
_diffrn_reflns_limit_h_min -14
_diffrn_reflns_limit_k_max 24
_diffrn_reflns_limit_k_min -24
_diffrn_reflns_limit_l_max 12
_diffrn_reflns_limit_l_min -12
_diffrn_reflns_number 15775
_diffrn_reflns_point_group_measured_fraction_full 0.994
_diffrn_reflns_point_group_measured_fraction_max 0.988
_diffrn_reflns_theta_full 26.000
_diffrn_reflns_theta_max 27.479
_diffrn_reflns_theta_min 2.126
_diffrn_source 'Sealed Tube'
_diffrn_source_current 30.0000
_diffrn_source_power 1.5000
_diffrn_source_voltage 50.0000
_exptl_absorpt_coefficient_mu 0.087
_exptl_absorpt_correction_T_max 1.0000
_exptl_absorpt_correction_T_min 0.8172
_exptl_absorpt_correction_type multi-scan
_exptl_absorpt_process_details 'CrystalClear (Rigaku Inc., 2007)'
_exptl_crystal_colour Colorless
_exptl_crystal_density_diffrn 1.229
_exptl_crystal_description block
_exptl_crystal_F_000 824
_exptl_crystal_size_max 0.59
_exptl_crystal_size_mid 0.44
_exptl_crystal_size_min 0.31
_refine_diff_density_max 0.226
_refine_diff_density_min -0.214
_refine_diff_density_rms 0.042
_refine_ls_abs_structure_details
;
 Flack x determined using 1768 quotients [(I+)-(I-)]/[(I+)+(I-)]
 (Parsons, Flack and Wagner, Acta Cryst. B69 (2013) 249-259).
;
_refine_ls_abs_structure_Flack 0.2(4)
_refine_ls_extinction_method none
_refine_ls_goodness_of_fit_ref 1.113
_refine_ls_hydrogen_treatment mixed
_refine_ls_matrix_type full
_refine_ls_number_parameters 269
_refine_ls_number_reflns 4653
_refine_ls_number_restraints 8
_refine_ls_restrained_S_all 1.201
_refine_ls_R_factor_all 0.0407
_refine_ls_R_factor_gt 0.0400
_refine_ls_shift/su_max 0.001
_refine_ls_shift/su_mean 0.000
_refine_ls_structure_factor_coef Fsqd
_refine_ls_weighting_details 'w=1/[\s^2^(Fo^2^)+(0.0432P)^2^+0.5085P] where P=(Fo^2^+2Fc^2^)/3'
_refine_ls_weighting_scheme calc
_refine_ls_wR_factor_gt 0.0987
_refine_ls_wR_factor_ref 0.0994
_reflns_Friedel_coverage 0.747
_reflns_Friedel_fraction_full 0.990
_reflns_Friedel_fraction_max 0.979
_reflns_number_gt 4594
_reflns_number_total 4653
_reflns_threshold_expression 'I > 2\s(I)'
_cod_data_source_file ol6b00632_si_005.cif
_cod_data_source_block a
_cod_database_code 1555527
_shelx_space_group_comment
;
The symmetry employed for this shelxl refinement is uniquely defined
by the following loop, which should always be used as a source of
symmetry information in preference to the above space-group names.
They are only intended as comments.
;
_diffrn_number_total 2682
_olex2_refinement_description
;
1. Fixed Uiso
 At 1.2 times of:
  All C(H) groups, All C(H,H) groups, All C(H,H,H,H) groups
 At 1.5 times of:
  All C(H,H,H) groups
2. Restrained distances
 C17-C16 = C18-C17A = C17A-C16 = C18-C17 = C19A-C18 = C19-C18 = C20-C19 = C20-
 C19A
 1.54 with sigma of 0.01
3. Others
 Sof(H16C)=Sof(H16D)=Sof(H18C)=Sof(H18D)=Sof(H20C)=Sof(H20D)=Sof(C17A)=
 Sof(H17C)=Sof(H17D)=Sof(C19A)=Sof(H19C)=Sof(H19D)=1-FVAR(1)
 Sof(H16A)=Sof(H16B)=Sof(C17)=Sof(H17A)=Sof(H17B)=Sof(H18A)=Sof(H18B)=Sof(C19)=
 Sof(H19A)=Sof(H19B)=Sof(H20A)=Sof(H20B)=FVAR(1)
4.a Ternary CH refined with riding coordinates:
 C2(H2), C6(H6), C7(H7), C9(H9)
4.b Secondary CH2 refined with riding coordinates:
 C3(H3A,H3B), C8(H8A,H8B), C12(H12A,H12B), C13(H13A,H13B), C15(H15A,H15B),
 C16(H16A,H16B), C16(H16C,H16D), C17(H17A,H17B), C18(H18A,H18B), C18(H18C,H18D),
  C19(H19A,H19B), C20(H20A,H20B), C20(H20C,H20D), C21(H21A,H21B), C17A(H17C,
 H17D), C19A(H19C,H19D)
4.c Idealised Me refined as rotating group:
 C5(H5A,H5B,H5C), C10(H10A,H10B,H10C)
;
_shelx_shelxl_version_number 2014/7
_olex2_submission_special_instructions 'No special instructions were received'

loop_
_space_group_symop_operation_xyz
'x, y, z'
'-x, -y, z'
'-x+1/2, y+1/2, -z'
'x+1/2, -y+1/2, -z'

loop_
_atom_site_label
_atom_site_type_symbol
_atom_site_fract_x
_atom_site_fract_y
_atom_site_fract_z
_atom_site_U_iso_or_equiv
_atom_site_adp_type
_atom_site_occupancy
_atom_site_site_symmetry_order
_atom_site_calc_flag
_atom_site_refinement_flags_posn
_atom_site_refinement_flags_occupancy
_atom_site_disorder_assembly
_atom_site_disorder_group
O1 O 0.28462(13) 0.63184(8) 0.54717(16) 0.0268(3) Uani 1 1 d . . . .
O2 O 0.19076(13) 0.60625(8) 0.90420(16) 0.0288(3) Uani 1 1 d . . . .
O3 O 0.37128(13) 0.44443(7) 0.73884(18) 0.0318(4) Uani 1 1 d . . . .
O4 O 0.16227(13) 0.74962(8) 0.76784(17) 0.0302(3) Uani 1 1 d . . . .
O5 O 0.31643(15) 0.90315(9) 0.9912(2) 0.0428(4) Uani 1 1 d . . . .
N1 N 0.38181(15) 0.56402(9) 0.7227(2) 0.0240(4) Uani 1 1 d . . . .
C1 C 0.30359(17) 0.62289(10) 0.6961(2) 0.0227(4) Uani 1 1 d . . . .
C2 C 0.18746(17) 0.59433(10) 0.7552(2) 0.0250(4) Uani 1 1 d . . . .
H2 H 0.1193 0.6162 0.7101 0.030 Uiso 1 1 calc R . . .
C3 C 0.19499(18) 0.51630(11) 0.7232(3) 0.0284(4) Uani 1 1 d . . . .
H3A H 0.1533 0.4892 0.7944 0.034 Uiso 1 1 calc R . . .
H3B H 0.1635 0.5057 0.6295 0.034 Uiso 1 1 calc R . . .
C4 C 0.32518(18) 0.50222(11) 0.7294(2) 0.0255(4) Uani 1 1 d . . . .
C5 C 0.0783(2) 0.60078(16) 0.9685(3) 0.0503(7) Uani 1 1 d . . . .
H5A H 0.0273 0.6356 0.9289 0.075 Uiso 1 1 calc GR . . .
H5B H 0.0851 0.6078 1.0696 0.075 Uiso 1 1 calc GR . . .
H5C H 0.0465 0.5553 0.9503 0.075 Uiso 1 1 calc GR . . .
C6 C 0.34704(17) 0.69174(10) 0.7651(2) 0.0233(4) Uani 1 1 d . . . .
H6 H 0.4069 0.6808 0.8367 0.028 Uiso 1 1 calc R . . .
C7 C 0.40132(18) 0.73952(11) 0.6491(2) 0.0244(4) Uani 1 1 d . . . .
H7 H 0.3366 0.7600 0.5946 0.029 Uiso 1 1 calc R . . .
C8 C 0.47260(19) 0.69439(11) 0.5463(2) 0.0288(4) Uani 1 1 d . . . .
H8A H 0.5298 0.6673 0.5992 0.035 Uiso 1 1 calc R . . .
H8B H 0.5141 0.7239 0.4791 0.035 Uiso 1 1 calc R . . .
C9 C 0.3899(2) 0.64536(11) 0.4657(2) 0.0298(5) Uani 1 1 d . . . .
H9 H 0.4302 0.6012 0.4468 0.036 Uiso 1 1 calc R . . .
C10 C 0.3477(3) 0.67628(14) 0.3258(3) 0.0408(6) Uani 1 1 d . . . .
H10A H 0.2939 0.6446 0.2811 0.061 Uiso 1 1 calc GR . . .
H10B H 0.4134 0.6839 0.2638 0.061 Uiso 1 1 calc GR . . .
H10C H 0.3090 0.7199 0.3439 0.061 Uiso 1 1 calc GR . . .
C11 C 0.24799(18) 0.73251(10) 0.8364(2) 0.0243(4) Uani 1 1 d . . . .
C12 C 0.2633(2) 0.75453(12) 0.9904(2) 0.0299(5) Uani 1 1 d . . . .
H12A H 0.3433 0.7701 1.0046 0.036 Uiso 1 1 calc R . . .
H12B H 0.2504 0.7144 1.0516 0.036 Uiso 1 1 calc R . . .
C13 C 0.1797(2) 0.81304(11) 1.0347(2) 0.0322(5) Uani 1 1 d . . . .
H13A H 0.1011 0.8021 1.0024 0.039 Uiso 1 1 calc R . . .
H13B H 0.1782 0.8166 1.1380 0.039 Uiso 1 1 calc R . . .
C14 C 0.21799(19) 0.88241(11) 0.9712(2) 0.0295(5) Uani 1 1 d . . . .
C15 C 0.1311(2) 0.92351(14) 0.8876(3) 0.0438(6) Uani 1 1 d . . . .
H15A H 0.0726 0.9417 0.9528 0.053 Uiso 1 1 calc R . . .
H15B H 0.0916 0.8922 0.8219 0.053 Uiso 1 1 calc R . . .
C16 C 0.1821(3) 0.98459(14) 0.8021(3) 0.0499(7) Uani 1 1 d D . . .
H16A H 0.1319 1.0251 0.8135 0.060 Uiso 0.557(5) 1 calc R P A 1
H16B H 0.2587 0.9963 0.8398 0.060 Uiso 0.557(5) 1 calc R P A 1
H16C H 0.1993 1.0225 0.8675 0.060 Uiso 0.443(5) 1 calc R P A 2
H16D H 0.1230 1.0011 0.7358 0.060 Uiso 0.443(5) 1 calc R P A 2
C17 C 0.1928(4) 0.9681(2) 0.6503(5) 0.0397(11) Uani 0.557(5) 1 d D P A 1
H17A H 0.2174 1.0100 0.6004 0.048 Uiso 0.557(5) 1 calc R P A 1
H17B H 0.1159 0.9557 0.6144 0.048 Uiso 0.557(5) 1 calc R P A 1
C18 C 0.2813(2) 0.90688(14) 0.6110(3) 0.0456(6) Uani 1 1 d D . . .
H18A H 0.2594 0.8652 0.6633 0.055 Uiso 0.557(5) 1 calc R P A 1
H18B H 0.2747 0.8966 0.5099 0.055 Uiso 0.557(5) 1 calc R P A 1
H18C H 0.2207 0.9201 0.5437 0.055 Uiso 0.443(5) 1 calc R P A 2
H18D H 0.2539 0.8668 0.6645 0.055 Uiso 0.443(5) 1 calc R P A 2
C19 C 0.4039(4) 0.9243(2) 0.6440(5) 0.0364(11) Uani 0.557(5) 1 d D P A 1
H19A H 0.4096 0.9370 0.7441 0.044 Uiso 0.557(5) 1 calc R P A 1
H19B H 0.4268 0.9647 0.5881 0.044 Uiso 0.557(5) 1 calc R P A 1
C20 C 0.4959(2) 0.86018(13) 0.6114(3) 0.0406(6) Uani 1 1 d D . . .
H20A H 0.4868 0.8445 0.5136 0.049 Uiso 0.557(5) 1 calc R P A 1
H20B H 0.5757 0.8764 0.6238 0.049 Uiso 0.557(5) 1 calc R P A 1
H20C H 0.5250 0.8989 0.6680 0.049 Uiso 0.443(5) 1 calc R P A 2
H20D H 0.5590 0.8460 0.5486 0.049 Uiso 0.443(5) 1 calc R P A 2
C21 C 0.4719(2) 0.79963(11) 0.7135(3) 0.0304(5) Uani 1 1 d . . . .
H21A H 0.4299 0.8175 0.7958 0.036 Uiso 1 1 calc R . . .
H21B H 0.5462 0.7815 0.7471 0.036 Uiso 1 1 calc R . . .
C17A C 0.3050(6) 0.9654(3) 0.7093(7) 0.0503(17) Uani 0.443(5) 1 d D P A 2
H17C H 0.3301 1.0059 0.6555 0.060 Uiso 0.443(5) 1 calc R P A 2
H17D H 0.3672 0.9527 0.7747 0.060 Uiso 0.443(5) 1 calc R P A 2
C19A C 0.4029(5) 0.8864(3) 0.5235(6) 0.0418(16) Uani 0.443(5) 1 d D P A 2
H19C H 0.3842 0.8516 0.4520 0.050 Uiso 0.443(5) 1 calc R P A 2
H19D H 0.4307 0.9276 0.4738 0.050 Uiso 0.443(5) 1 calc R P A 2
H1 H 0.459(3) 0.5658(15) 0.725(3) 0.044(8) Uiso 1 1 d . . . .

loop_
_atom_site_aniso_label
_atom_site_aniso_U_11
_atom_site_aniso_U_22
_atom_site_aniso_U_33
_atom_site_aniso_U_23
_atom_site_aniso_U_13
_atom_site_aniso_U_12
O1 0.0277(7) 0.0296(7) 0.0231(7) -0.0003(6) -0.0015(6) -0.0013(6)
O2 0.0271(7) 0.0290(8) 0.0302(8) -0.0018(6) 0.0079(6) -0.0006(6)
O3 0.0295(7) 0.0218(7) 0.0441(9) 0.0013(7) 0.0050(7) 0.0022(6)
O4 0.0276(7) 0.0299(7) 0.0329(8) -0.0002(6) -0.0031(6) 0.0067(6)
O5 0.0304(8) 0.0370(9) 0.0609(12) 0.0033(8) -0.0036(8) -0.0016(7)
N1 0.0190(8) 0.0213(8) 0.0316(9) 0.0017(7) 0.0016(7) 0.0010(6)
C1 0.0221(9) 0.0226(9) 0.0233(10) 0.0007(7) -0.0014(7) 0.0020(7)
C2 0.0214(9) 0.0248(9) 0.0289(10) -0.0003(8) 0.0006(8) 0.0008(7)
C3 0.0251(10) 0.0253(10) 0.0348(11) -0.0023(8) 0.0030(9) -0.0017(8)
C4 0.0253(9) 0.0233(9) 0.0278(9) -0.0001(8) 0.0026(8) 0.0012(7)
C5 0.0403(14) 0.0494(15) 0.0613(18) -0.0112(14) 0.0284(13) -0.0089(12)
C6 0.0223(9) 0.0224(9) 0.0251(10) 0.0010(8) -0.0020(8) 0.0010(7)
C7 0.0239(10) 0.0237(9) 0.0257(10) 0.0029(8) -0.0023(8) 0.0018(7)
C8 0.0278(10) 0.0281(10) 0.0306(10) 0.0023(9) 0.0052(8) 0.0012(8)
C9 0.0337(11) 0.0293(11) 0.0263(11) -0.0017(9) 0.0049(9) 0.0006(9)
C10 0.0521(15) 0.0452(14) 0.0250(11) 0.0028(11) 0.0033(10) -0.0005(12)
C11 0.0264(10) 0.0192(9) 0.0272(10) 0.0025(8) 0.0013(8) 0.0009(7)
C12 0.0391(12) 0.0259(10) 0.0247(10) -0.0001(8) 0.0008(9) 0.0023(9)
C13 0.0363(12) 0.0295(10) 0.0308(11) -0.0031(9) 0.0085(10) 0.0000(9)
C14 0.0307(10) 0.0264(10) 0.0315(11) -0.0055(9) 0.0054(9) 0.0018(8)
C15 0.0398(13) 0.0381(13) 0.0535(16) 0.0061(12) -0.0091(12) -0.0030(11)
C16 0.0596(17) 0.0322(12) 0.0579(17) 0.0081(12) -0.0043(14) 0.0050(12)
C17 0.041(2) 0.035(2) 0.042(3) 0.0080(19) 0.002(2) 0.0022(19)
C18 0.0497(15) 0.0348(13) 0.0523(16) 0.0128(12) -0.0139(12) -0.0049(11)
C19 0.045(2) 0.025(2) 0.039(2) 0.0077(17) -0.0041(19) -0.0065(17)
C20 0.0454(14) 0.0361(13) 0.0403(13) 0.0050(11) 0.0042(11) -0.0145(11)
C21 0.0314(11) 0.0271(10) 0.0327(11) 0.0022(9) -0.0047(9) -0.0027(8)
C17A 0.059(4) 0.035(3) 0.056(4) 0.007(3) 0.005(3) -0.006(3)
C19A 0.047(3) 0.037(3) 0.041(3) 0.021(3) 0.008(3) 0.006(2)

loop_
_atom_type_symbol
_atom_type_description
_atom_type_scat_dispersion_real
_atom_type_scat_dispersion_imag
_atom_type_scat_source
C C 0.0033 0.0016 'International Tables Vol C Tables 4.2.6.8 and 6.1.1.4'
H H 0.0000 0.0000 'International Tables Vol C Tables 4.2.6.8 and 6.1.1.4'
N N 0.0061 0.0033 'International Tables Vol C Tables 4.2.6.8 and 6.1.1.4'
O O 0.0106 0.0060 'International Tables Vol C Tables 4.2.6.8 and 6.1.1.4'

loop_
_geom_angle_atom_site_label_1
_geom_angle_atom_site_label_2
_geom_angle_atom_site_label_3
_geom_angle
C1 O1 C9 114.35(16)
C2 O2 C5 112.42(19)
C1 N1 H1 125.9(19)
C4 N1 C1 113.09(16)
C4 N1 H1 120.7(19)
O1 C1 N1 110.75(16)
O1 C1 C2 105.36(15)
O1 C1 C6 110.81(16)
N1 C1 C2 101.01(15)
N1 C1 C6 112.96(16)
C2 C1 C6 115.36(17)
O2 C2 C1 105.96(16)
O2 C2 H2 112.2
O2 C2 C3 110.50(17)
C1 C2 H2 112.2
C3 C2 C1 103.24(16)
C3 C2 H2 112.2
C2 C3 H3A 111.2
C2 C3 H3B 111.2
H3A C3 H3B 109.1
C4 C3 C2 102.85(16)
C4 C3 H3A 111.2
C4 C3 H3B 111.2
O3 C4 N1 126.02(19)
O3 C4 C3 125.76(19)
N1 C4 C3 108.22(17)
O2 C5 H5A 109.5
O2 C5 H5B 109.5
O2 C5 H5C 109.5
H5A C5 H5B 109.5
H5A C5 H5C 109.5
H5B C5 H5C 109.5
C1 C6 H6 109.1
C7 C6 C1 109.74(17)
C7 C6 H6 109.1
C11 C6 C1 112.35(16)
C11 C6 H6 109.1
C11 C6 C7 107.48(16)
C6 C7 H7 107.5
C8 C7 C6 108.69(17)
C8 C7 H7 107.5
C8 C7 C21 113.19(18)
C21 C7 C6 112.24(17)
C21 C7 H7 107.5
C7 C8 H8A 109.8
C7 C8 H8B 109.8
C7 C8 C9 109.23(17)
H8A C8 H8B 108.3
C9 C8 H8A 109.8
C9 C8 H8B 109.8
O1 C9 C8 111.22(17)
O1 C9 H9 109.3
O1 C9 C10 105.15(19)
C8 C9 H9 109.3
C10 C9 C8 112.50(19)
C10 C9 H9 109.3
C9 C10 H10A 109.5
C9 C10 H10B 109.5
C9 C10 H10C 109.5
H10A C10 H10B 109.5
H10A C10 H10C 109.5
H10B C10 H10C 109.5
O4 C11 C6 120.23(19)
O4 C11 C12 121.41(19)
C12 C11 C6 118.25(18)
C11 C12 H12A 109.0
C11 C12 H12B 109.0
C11 C12 C13 113.02(19)
H12A C12 H12B 107.8
C13 C12 H12A 109.0
C13 C12 H12B 109.0
C12 C13 H13A 109.5
C12 C13 H13B 109.5
H13A C13 H13B 108.1
C14 C13 C12 110.79(18)
C14 C13 H13A 109.5
C14 C13 H13B 109.5
O5 C14 C13 119.7(2)
O5 C14 C15 121.9(2)
C15 C14 C13 118.5(2)
C14 C15 H15A 108.5
C14 C15 H15B 108.5
C14 C15 C16 115.2(2)
H15A C15 H15B 107.5
C16 C15 H15A 108.5
C16 C15 H15B 108.5
C15 C16 H16A 109.2
C15 C16 H16B 109.2
C15 C16 H16C 108.6
C15 C16 H16D 108.6
C15 C16 C17A 114.7(3)
H16A C16 H16B 107.9
H16C C16 H16D 107.6
C17 C16 C15 112.0(3)
C17 C16 H16A 109.2
C17 C16 H16B 109.2
C17A C16 H16C 108.6
C17A C16 H16D 108.6
C16 C17 H17A 108.3
C16 C17 H17B 108.3
C16 C17 C18 115.9(3)
H17A C17 H17B 107.4
C18 C17 H17A 108.3
C18 C17 H17B 108.3
C17 C18 H18A 109.0
C17 C18 H18B 109.0
H18A C18 H18B 107.8
H18C C18 H18D 108.2
C19 C18 C17 112.8(3)
C19 C18 H18A 109.0
C19 C18 H18B 109.0
C17A C18 H18C 109.8
C17A C18 H18D 109.8
C17A C18 C19A 109.5(4)
C19A C18 H18C 109.8
C19A C18 H18D 109.8
C18 C19 H19A 108.9
C18 C19 H19B 108.9
C18 C19 C20 113.5(3)
H19A C19 H19B 107.7
C20 C19 H19A 108.9
C20 C19 H19B 108.9
C19 C20 H20A 109.7
C19 C20 H20B 109.7
H20A C20 H20B 108.2
H20C C20 H20D 107.0
C21 C20 C19 109.7(2)
C21 C20 H20A 109.7
C21 C20 H20B 109.7
C21 C20 H20C 107.4
C21 C20 H20D 107.4
C19A C20 H20C 107.4
C19A C20 H20D 107.4
C19A C20 C21 119.5(3)
C7 C21 H21A 108.6
C7 C21 H21B 108.6
C20 C21 C7 114.76(19)
C20 C21 H21A 108.6
C20 C21 H21B 108.6
H21A C21 H21B 107.6
C16 C17A H17C 109.8
C16 C17A H17D 109.8
C18 C17A C16 109.5(4)
C18 C17A H17C 109.8
C18 C17A H17D 109.8
H17C C17A H17D 108.2
C18 C19A H19C 108.6
C18 C19A H19D 108.6
C20 C19A C18 114.7(4)
C20 C19A H19C 108.6
C20 C19A H19D 108.6
H19C C19A H19D 107.6

loop_
_geom_bond_atom_site_label_1
_geom_bond_atom_site_label_2
_geom_bond_distance
O1 C1 1.422(2)
O1 C9 1.448(3)
O2 C2 1.415(3)
O2 C5 1.423(3)
O3 C4 1.229(3)
O4 C11 1.216(3)
O5 C14 1.207(3)
N1 C1 1.460(2)
N1 C4 1.351(3)
N1 H1 0.88(3)
C1 C2 1.538(3)
C1 C6 1.551(3)
C2 H2 0.9800
C2 C3 1.527(3)
C3 H3A 0.9700
C3 H3B 0.9700
C3 C4 1.512(3)
C5 H5A 0.9600
C5 H5B 0.9600
C5 H5C 0.9600
C6 H6 0.9800
C6 C7 1.551(3)
C6 C11 1.528(3)
C7 H7 0.9800
C7 C8 1.529(3)
C7 C21 1.530(3)
C8 H8A 0.9700
C8 H8B 0.9700
C8 C9 1.531(3)
C9 H9 0.9800
C9 C10 1.517(3)
C10 H10A 0.9600
C10 H10B 0.9600
C10 H10C 0.9600
C11 C12 1.514(3)
C12 H12A 0.9700
C12 H12B 0.9700
C12 C13 1.530(3)
C13 H13A 0.9700
C13 H13B 0.9700
C13 C14 1.521(3)
C14 C15 1.489(3)
C15 H15A 0.9700
C15 H15B 0.9700
C15 C16 1.533(4)
C16 H16A 0.9700
C16 H16B 0.9700
C16 H16C 0.9700
C16 H16D 0.9700
C16 C17 1.462(5)
C16 C17A 1.692(7)
C17 H17A 0.9700
C17 H17B 0.9700
C17 C18 1.592(5)
C18 H18A 0.9700
C18 H18B 0.9700
C18 H18C 0.9700
C18 H18D 0.9700
C18 C19 1.472(5)
C18 C17A 1.476(6)
C18 C19A 1.660(6)
C19 H19A 0.9700
C19 H19B 0.9700
C19 C20 1.645(5)
C20 H20A 0.9700
C20 H20B 0.9700
C20 H20C 0.9700
C20 H20D 0.9700
C20 C21 1.528(3)
C20 C19A 1.435(6)
C21 H21A 0.9700
C21 H21B 0.9700
C17A H17C 0.9700
C17A H17D 0.9700
C19A H19C 0.9700
C19A H19D 0.9700

loop_
_geom_hbond_atom_site_label_D
_geom_hbond_atom_site_label_H
_geom_hbond_atom_site_label_A
_geom_hbond_distance_DH
_geom_hbond_distance_HA
_geom_hbond_distance_DA
_geom_hbond_angle_DHA
_geom_hbond_site_symmetry_A
N1 H1 O3 0.88(3) 1.95(3) 2.828(2) 172(3) 2_665

loop_
_geom_torsion_atom_site_label_1
_geom_torsion_atom_site_label_2
_geom_torsion_atom_site_label_3
_geom_torsion_atom_site_label_4
_geom_torsion
O1 C1 C2 O2 -161.55(15)
O1 C1 C2 C3 82.26(19)
O1 C1 C6 C7 -21.6(2)
O1 C1 C6 C11 97.91(19)
O2 C2 C3 C4 -82.9(2)
O4 C11 C12 C13 -14.5(3)
O5 C14 C15 C16 13.0(4)
N1 C1 C2 O2 83.13(18)
N1 C1 C2 C3 -33.1(2)
N1 C1 C6 C7 103.33(19)
N1 C1 C6 C11 -137.17(18)
C1 O1 C9 C8 -39.7(2)
C1 O1 C9 C10 -161.78(18)
C1 N1 C4 O3 173.6(2)
C1 N1 C4 C3 -6.4(3)
C1 C2 C3 C4 30.0(2)
C1 C6 C7 C8 -40.1(2)
C1 C6 C7 C21 -166.11(17)
C1 C6 C11 O4 -56.6(2)
C1 C6 C11 C12 127.13(19)
C2 C1 C6 C7 -141.19(17)
C2 C1 C6 C11 -21.7(2)
C2 C3 C4 O3 164.3(2)
C2 C3 C4 N1 -15.6(2)
C4 N1 C1 O1 -85.9(2)
C4 N1 C1 C2 25.3(2)
C4 N1 C1 C6 149.12(18)
C5 O2 C2 C1 163.58(19)
C5 O2 C2 C3 -85.2(2)
C6 C1 C2 O2 -39.0(2)
C6 C1 C2 C3 -155.20(17)
C6 C7 C8 C9 65.7(2)
C6 C7 C21 C20 -162.16(19)
C6 C11 C12 C13 161.75(17)
C7 C6 C11 O4 64.2(2)
C7 C6 C11 C12 -112.1(2)
C7 C8 C9 O1 -25.8(2)
C7 C8 C9 C10 91.8(2)
C8 C7 C21 C20 74.3(2)
C9 O1 C1 N1 -60.0(2)
C9 O1 C1 C2 -168.44(16)
C9 O1 C1 C6 66.1(2)
C11 C6 C7 C8 -162.57(17)
C11 C6 C7 C21 71.5(2)
C11 C12 C13 C14 -74.2(2)
C12 C13 C14 O5 -54.3(3)
C12 C13 C14 C15 126.7(2)
C13 C14 C15 C16 -168.0(2)
C14 C15 C16 C17 102.5(3)
C14 C15 C16 C17A 45.6(4)
C15 C16 C17 C18 -64.0(4)
C15 C16 C17A C18 57.3(5)
C16 C17 C18 C19 -65.5(5)
C17 C18 C19 C20 177.2(3)
C18 C19 C20 C21 -66.5(4)
C19 C20 C21 C7 100.7(3)
C21 C7 C8 C9 -168.91(18)
C21 C20 C19A C18 52.1(5)
C17A C18 C19A C20 64.6(5)
C19A C18 C17A C16 -178.3(3)
C19A C20 C21 C7 45.0(4)
